data_7027387
loop_
_publ_author_name
'Fun, Hoong-Kun'
'Raj, S. Shnamuga Sundara'
'Xiong, Ren-Gen'
'Zuo, Jing-Lin'
'Yu, Zhi'
'You, Xiao-Zeng'

_publ_section_title
;
 A three-dimensional network coordination polymer,
 (terephthalato)(pyridine)cadmium, with blue fluorescent emission
;
_journal_issue 12
_journal_name_full 'Journal of the Chemical Society, Dalton Transactions'
_journal_page_first 1915
_journal_paper_doi 10.1039/a902056j
_journal_year 1999
_chemical_formula_sum 'C13 H9 Cd N O4'
_chemical_formula_weight 355.61
_space_group_IT_number 15
_symmetry_cell_setting monoclinic
_symmetry_space_group_name_Hall '-C 2yc'
_symmetry_space_group_name_H-M 'C 1 2/c 1'
_atom_sites_solution_hydrogens geom
_atom_sites_solution_primary direct
_atom_sites_solution_secondary difmap
_audit_creation_method SHELXL-97
_cell_angle_alpha 90.00
_cell_angle_beta 104.5840(10)
_cell_angle_gamma 90.00
_cell_formula_units_Z 4
_cell_length_a 16.9875(4)
_cell_length_b 9.9995(2)
_cell_length_c 7.84760(10)
_cell_measurement_reflns_used 4297
_cell_measurement_temperature 293(2)
_cell_measurement_theta_max 33.22
_cell_measurement_theta_min 1.37
_cell_volume 1290.09(4)
_computing_cell_refinement 'SAINT (Siemens, 1996b)'
_computing_data_collection 'SMART (Siemens, 1996a)'
_computing_data_reduction 'SAINT (Siemens, 1996b)'
_computing_molecular_graphics SHELXTL
_computing_publication_material
; SHELXTL (Sheldrick, 1997)
  PARST (Nardelli, 1995) 
;
_computing_structure_refinement SHELXTL
_computing_structure_solution 'SHELXTL (Sheldrick, 1997)'
_diffrn_ambient_temperature 293(2)
_diffrn_detector_area_resol_mean 8.33
_diffrn_measured_fraction_theta_full 0.968
_diffrn_measured_fraction_theta_max 0.968
_diffrn_measurement_device_type
;
Siemens SMART CCD area detector diffractometer 
;
_diffrn_measurement_method '\w scans'
_diffrn_radiation_monochromator graphite
_diffrn_radiation_source 'fine-focus sealed tube'
_diffrn_radiation_type MoK\a
_diffrn_radiation_wavelength 0.71073
_diffrn_reflns_av_R_equivalents 0.0209
_diffrn_reflns_av_sigmaI/netI 0.0285
_diffrn_reflns_limit_h_max 25
_diffrn_reflns_limit_h_min -23
_diffrn_reflns_limit_k_max 15
_diffrn_reflns_limit_k_min -11
_diffrn_reflns_limit_l_max 12
_diffrn_reflns_limit_l_min -11
_diffrn_reflns_number 5753
_diffrn_reflns_theta_full 33.17
_diffrn_reflns_theta_max 33.17
_diffrn_reflns_theta_min 3.35
_exptl_absorpt_coefficient_mu 1.701
_exptl_absorpt_correction_T_max 0.8760
_exptl_absorpt_correction_T_min 0.4717
_exptl_absorpt_correction_type empirical
_exptl_absorpt_process_details 'SADABS (Sheldrick, 1996)'
_exptl_crystal_colour transparent
_exptl_crystal_density_diffrn 1.831
_exptl_crystal_density_method 'not measured'
_exptl_crystal_description plate
_exptl_crystal_F_000 696
_exptl_crystal_size_max 0.52
_exptl_crystal_size_mid 0.30
_exptl_crystal_size_min 0.08
_refine_diff_density_max 0.451
_refine_diff_density_min -0.324
_refine_diff_density_rms 0.070
_refine_ls_extinction_method none
_refine_ls_goodness_of_fit_ref 1.084
_refine_ls_hydrogen_treatment mixed
_refine_ls_matrix_type full
_refine_ls_number_parameters 88
_refine_ls_number_reflns 2389
_refine_ls_number_restraints 0
_refine_ls_restrained_S_all 1.084
_refine_ls_R_factor_all 0.0345
_refine_ls_R_factor_gt 0.0263
_refine_ls_shift/su_max 0.000
_refine_ls_shift/su_mean 0.000
_refine_ls_structure_factor_coef Fsqd
_refine_ls_weighting_details 'calc w=1/[\s^2^(Fo^2^)+(0.0229P)^2^+0.5981P] where P=(Fo^2^+2Fc^2^)/3'
_refine_ls_weighting_scheme calc
_refine_ls_wR_factor_gt 0.0565
_refine_ls_wR_factor_ref 0.0596
_reflns_number_gt 2075
_reflns_number_total 2389
_reflns_threshold_expression >2sigma(I)
_cod_data_source_file 902056jsup1.cif
_cod_data_source_block xrgt1m
_cod_original_sg_symbol_H-M 'C 2/c'
_cod_database_code 7027387

loop_
_symmetry_equiv_pos_as_xyz
'x, y, z'
'-x, y, -z+1/2'
'x+1/2, y+1/2, z'
'-x+1/2, y+1/2, -z+1/2'
'-x, -y, -z'
'x, -y, z-1/2'
'-x+1/2, -y+1/2, -z'
'x+1/2, -y+1/2, z-1/2'

loop_
_atom_site_label
_atom_site_type_symbol
_atom_site_fract_x
_atom_site_fract_y
_atom_site_fract_z
_atom_site_U_iso_or_equiv
_atom_site_adp_type
_atom_site_occupancy
_atom_site_symmetry_multiplicity
_atom_site_calc_flag
_atom_site_refinement_flags
Cd1 Cd -0.5000 -0.017007(17) -0.2500 0.03689(7) Uani 1 2 d S
O1 O -0.40613(11) -0.18098(19) -0.2628(3) 0.0622(5) Uani 1 1 d .
O2 O -0.40964(10) -0.01616(15) -0.4486(2) 0.0494(4) Uani 1 1 d .
N1 N -0.5000 0.2111(2) -0.2500 0.0518(6) Uani 1 2 d S
C1 C -0.38022(11) -0.1258(2) -0.3793(3) 0.0443(4) Uani 1 1 d .
C2 C -0.31158(11) -0.18893(19) -0.4404(3) 0.0390(4) Uani 1 1 d .
C3 C -0.28463(12) -0.3163(2) -0.3814(3) 0.0467(5) Uani 1 1 d .
H3A H -0.3086 -0.3620 -0.2993 0.056 Uiso 1 1 d R
C4 C -0.22337(12) -0.3769(2) -0.4420(3) 0.0458(4) Uani 1 1 d .
H4A H -0.2049 -0.4649 -0.4018 0.055 Uiso 1 1 d R
C9 C -0.44989(19) 0.2787(3) -0.3235(4) 0.0698(8) Uani 1 1 d .
H9A H -0.4144 0.2291 -0.3779 0.084 Uiso 1 1 d R
C10 C -0.4476(3) 0.4171(3) -0.3229(5) 0.1112(18) Uani 1 1 d .
H10A H -0.4093 0.4639 -0.3724 0.133 Uiso 1 1 d R
C11 C -0.5000 0.4866(5) -0.2500 0.138(4) Uani 1 2 d S
H11A H -0.5000 0.5826 -0.2500 0.166 Uiso 1 2 d SR

loop_
_atom_site_aniso_label
_atom_site_aniso_U_11
_atom_site_aniso_U_22
_atom_site_aniso_U_33
_atom_site_aniso_U_23
_atom_site_aniso_U_13
_atom_site_aniso_U_12
Cd1 0.03735(10) 0.03086(9) 0.05167(12) 0.000 0.02834(8) 0.000
O1 0.0566(10) 0.0688(11) 0.0757(12) 0.0028(9) 0.0437(9) 0.0153(8)
O2 0.0371(7) 0.0500(8) 0.0639(10) -0.0069(7) 0.0181(7) 0.0124(6)
N1 0.0578(16) 0.0346(12) 0.0564(16) 0.000 0.0020(12) 0.000
C1 0.0302(8) 0.0500(11) 0.0552(12) -0.0122(9) 0.0152(8) 0.0041(7)
C2 0.0292(8) 0.0443(10) 0.0464(11) -0.0059(7) 0.0151(7) 0.0064(7)
C3 0.0406(10) 0.0494(11) 0.0569(13) 0.0071(9) 0.0249(9) 0.0090(8)
C4 0.0371(9) 0.0445(10) 0.0603(13) 0.0066(8) 0.0205(9) 0.0121(7)
C9 0.086(2) 0.0495(13) 0.0621(16) 0.0137(11) -0.0042(14) -0.0182(12)
C10 0.176(4) 0.0538(18) 0.074(2) 0.0217(15) -0.023(3) -0.047(2)
C11 0.264(11) 0.0295(19) 0.079(4) 0.000 -0.038(5) 0.000

loop_
_atom_type_symbol
_atom_type_description
_atom_type_scat_dispersion_real
_atom_type_scat_dispersion_imag
_atom_type_scat_source
C C 0.0033 0.0016 'International Tables Vol C Tables 4.2.6.8 and 6.1.1.4'
H H 0.0000 0.0000 'International Tables Vol C Tables 4.2.6.8 and 6.1.1.4'
N N 0.0061 0.0033 'International Tables Vol C Tables 4.2.6.8 and 6.1.1.4'
O O 0.0106 0.0060 'International Tables Vol C Tables 4.2.6.8 and 6.1.1.4'
Cd Cd -0.8075 1.2024 'International Tables Vol C Tables 4.2.6.8 and 6.1.1.4'

loop_
_geom_angle_atom_site_label_1
_geom_angle_atom_site_label_2
_geom_angle_atom_site_label_3
_geom_angle
_geom_angle_site_symmetry_1
_geom_angle_site_symmetry_3
N1 Cd1 O1 135.30(5) . 2_454
N1 Cd1 O1 135.30(5) . .
O1 Cd1 O1 89.41(9) 2_454 .
N1 Cd1 O2 89.80(3) . .
O1 Cd1 O2 125.55(6) 2_454 .
O1 Cd1 O2 54.80(6) . .
N1 Cd1 O2 89.80(3) . 2_454
O1 Cd1 O2 54.80(6) 2_454 2_454
O1 Cd1 O2 125.55(6) . 2_454
O2 Cd1 O2 179.60(7) . 2_454
N1 Cd1 O2 82.37(3) . 6_556
O1 Cd1 O2 108.67(6) 2_454 6_556
O1 Cd1 O2 82.46(7) . 6_556
O2 Cd1 O2 105.56(6) . 6_556
O2 Cd1 O2 74.39(6) 2_454 6_556
N1 Cd1 O2 82.37(3) . 5_454
O1 Cd1 O2 82.46(7) 2_454 5_454
O1 Cd1 O2 108.67(6) . 5_454
O2 Cd1 O2 74.39(6) . 5_454
O2 Cd1 O2 105.56(6) 2_454 5_454
O2 Cd1 O2 164.73(7) 6_556 5_454
N1 Cd1 C1 113.59(5) . 2_454
O1 Cd1 C1 26.99(6) 2_454 2_454
O1 Cd1 C1 108.80(7) . 2_454
O2 Cd1 C1 152.53(6) . 2_454
O2 Cd1 C1 27.81(6) 2_454 2_454
O2 Cd1 C1 92.24(6) 6_556 2_454
O2 Cd1 C1 93.86(6) 5_454 2_454
N1 Cd1 C1 113.59(5) . .
O1 Cd1 C1 108.80(7) 2_454 .
O1 Cd1 C1 26.99(6) . .
O2 Cd1 C1 27.81(6) . .
O2 Cd1 C1 152.53(6) 2_454 .
O2 Cd1 C1 93.86(6) 6_556 .
O2 Cd1 C1 92.24(6) 5_454 .
C1 Cd1 C1 132.82(10) 2_454 .
C1 O1 Cd1 95.37(13) . .
C1 O2 Cd1 88.09(13) . .
C1 O2 Cd1 127.05(14) . 5_454
Cd1 O2 Cd1 105.61(6) . 5_454
C9 N1 C9 118.7(3) . 2_454
C9 N1 Cd1 120.63(17) . .
C9 N1 Cd1 120.63(17) 2_454 .
O1 C1 O2 121.72(18) . .
O1 C1 C2 119.7(2) . .
O2 C1 C2 118.6(2) . .
O1 C1 Cd1 57.64(10) . .
O2 C1 Cd1 64.10(11) . .
C2 C1 Cd1 176.70(16) . .
C4 C2 C3 119.77(16) 7_444 .
C4 C2 C1 120.64(18) 7_444 .
C3 C2 C1 119.57(19) . .
C4 C3 C2 119.85(19) . .
C2 C4 C3 120.38(19) 7_444 .
N1 C9 C10 121.9(4) . .
C11 C10 C9 119.4(4) . .
C10 C11 C10 118.7(4) 2_454 .

loop_
_geom_bond_atom_site_label_1
_geom_bond_atom_site_label_2
_geom_bond_distance
_geom_bond_site_symmetry_2
Cd1 N1 2.281(2) .
Cd1 O1 2.3069(16) 2_454
Cd1 O1 2.3069(16) .
Cd1 O2 2.4474(17) .
Cd1 O2 2.4474(17) 2_454
Cd1 O2 2.4966(18) 6_556
Cd1 O2 2.4966(18) 5_454
Cd1 C1 2.7191(18) 2_454
Cd1 C1 2.7191(18) .
O1 C1 1.240(3) .
O2 C1 1.269(3) .
O2 Cd1 2.4966(18) 5_454
N1 C9 1.327(3) .
N1 C9 1.327(3) 2_454
C1 C2 1.506(2) .
C2 C4 1.384(3) 7_444
C2 C3 1.392(3) .
C3 C4 1.388(3) .
C4 C2 1.384(3) 7_444
C9 C10 1.385(4) .
C10 C11 1.363(5) .
C11 C10 1.363(5) 2_454

loop_
_geom_torsion_atom_site_label_1
_geom_torsion_atom_site_label_2
_geom_torsion_atom_site_label_3
_geom_torsion_atom_site_label_4
_geom_torsion
_geom_torsion_site_symmetry_1
_geom_torsion_site_symmetry_4
N1 Cd1 O1 C1 -43.10(18) . .
O1 Cd1 O1 C1 136.90(18) 2_454 .
O2 Cd1 O1 C1 0.95(13) . .
O2 Cd1 O1 C1 -178.81(13) 2_454 .
O2 Cd1 O1 C1 -114.17(15) 6_556 .
O2 Cd1 O1 C1 55.07(16) 5_454 .
C1 Cd1 O1 C1 156.03(12) 2_454 .
N1 Cd1 O2 C1 149.80(12) . .
O1 Cd1 O2 C1 -59.62(15) 2_454 .
O1 Cd1 O2 C1 -0.92(12) . .
O2 Cd1 O2 C1 149.80(13) 2_454 .
O2 Cd1 O2 C1 67.78(11) 6_556 .
O2 Cd1 O2 C1 -128.07(15) 5_454 .
C1 Cd1 O2 C1 -60.8(2) 2_454 .
N1 Cd1 O2 Cd1 -82.13(5) . 5_454
O1 Cd1 O2 Cd1 68.46(9) 2_454 5_454
O1 Cd1 O2 Cd1 127.15(9) . 5_454
O2 Cd1 O2 Cd1 -82.13(7) 2_454 5_454
O2 Cd1 O2 Cd1 -164.14(7) 6_556 5_454
O2 Cd1 O2 Cd1 0.0 5_454 5_454
C1 Cd1 O2 Cd1 67.29(13) 2_454 5_454
C1 Cd1 O2 Cd1 128.07(15) . 5_454
O1 Cd1 N1 C9 -154.17(15) 2_454 .
O1 Cd1 N1 C9 25.83(15) . .
O2 Cd1 N1 C9 -8.79(14) . .
O2 Cd1 N1 C9 171.21(14) 2_454 .
O2 Cd1 N1 C9 96.94(14) 6_556 .
O2 Cd1 N1 C9 -83.06(14) 5_454 .
C1 Cd1 N1 C9 -173.95(15) 2_454 .
C1 Cd1 N1 C9 6.05(15) . .
O1 Cd1 N1 C9 25.83(15) 2_454 2_454
O1 Cd1 N1 C9 -154.17(15) . 2_454
O2 Cd1 N1 C9 171.21(14) . 2_454
O2 Cd1 N1 C9 -8.79(14) 2_454 2_454
O2 Cd1 N1 C9 -83.06(14) 6_556 2_454
O2 Cd1 N1 C9 96.94(14) 5_454 2_454
C1 Cd1 N1 C9 6.05(15) 2_454 2_454
C1 Cd1 N1 C9 -173.95(15) . 2_454
Cd1 O1 C1 O2 -1.8(2) . .
Cd1 O1 C1 C2 177.73(16) . .
Cd1 O2 C1 O1 1.6(2) . .
Cd1 O2 C1 O1 -106.5(2) 5_454 .
Cd1 O2 C1 C2 -177.84(17) . .
Cd1 O2 C1 C2 74.0(2) 5_454 .
Cd1 O2 C1 Cd1 -108.19(14) 5_454 .
N1 Cd1 C1 O1 148.37(14) . .
O1 Cd1 C1 O1 -46.2(2) 2_454 .
O2 Cd1 C1 O1 -178.3(2) . .
O2 Cd1 C1 O1 2.1(2) 2_454 .
O2 Cd1 C1 O1 65.02(15) 6_556 .
O2 Cd1 C1 O1 -128.99(15) 5_454 .
C1 Cd1 C1 O1 -31.63(14) 2_454 .
N1 Cd1 C1 O2 -33.29(13) . .
O1 Cd1 C1 O2 132.15(13) 2_454 .
O1 Cd1 C1 O2 178.3(2) . .
O2 Cd1 C1 O2 -179.57(8) 2_454 .
O2 Cd1 C1 O2 -116.64(11) 6_556 .
O2 Cd1 C1 O2 49.35(14) 5_454 .
C1 Cd1 C1 O2 146.71(13) 2_454 .
N1 Cd1 C1 C2 112(3) . .
O1 Cd1 C1 C2 -83(3) 2_454 .
O1 Cd1 C1 C2 -37(3) . .
O2 Cd1 C1 C2 145(3) . .
O2 Cd1 C1 C2 -35(3) 2_454 .
O2 Cd1 C1 C2 28(3) 6_556 .
O2 Cd1 C1 C2 -166(3) 5_454 .
C1 Cd1 C1 C2 -68(3) 2_454 .
O1 C1 C2 C4 -173.9(2) . 7_444
O2 C1 C2 C4 5.6(3) . 7_444
Cd1 C1 C2 C4 -138(2) . 7_444
O1 C1 C2 C3 7.9(3) . .
O2 C1 C2 C3 -172.6(2) . .
Cd1 C1 C2 C3 43(3) . .
C4 C2 C3 C4 -0.5(4) 7_444 .
C1 C2 C3 C4 177.73(19) . .
C2 C3 C4 C2 0.5(4) . 7_444
C9 N1 C9 C10 1.1(2) 2_454 .
Cd1 N1 C9 C10 -178.9(2) . .
N1 C9 C10 C11 -2.2(4) . .
C9 C10 C11 C10 1.03(19) . 2_454
